data_4062947
loop_
_publ_author_name
'Fedushkin, Igor L.'
'Skatova, Alexandra A.'
'Chudakova, Valentina A.'
'Khvoinova, Natalie M.'
'Baurin, Andrey Y.'
'Dechert, Sebastian'
'Hummert, Markus'
'Schumann, Herbert'

_publ_section_title
;
Stable Germylenes Derived from 1,2-Bis(arylimino)acenaphthenes
;
_journal_name_full Organometallics
_journal_paper_doi 10.1021/om0497846
_journal_year 2004
_chemical_formula_moiety 'C36 H24 Ge N2'
_chemical_formula_sum 'C36 H24 Ge N2'
_chemical_formula_weight 557.16
_space_group_IT_number 15
_symmetry_cell_setting monoclinic
_symmetry_space_group_name_Hall '-C 2yc'
_symmetry_space_group_name_H-M 'C 1 2/c 1'
_cell_angle_alpha 90.00
_cell_angle_beta 110.870(2)
_cell_angle_gamma 90.00
_cell_formula_units_Z 4
_cell_length_a 15.7687(5)
_cell_length_b 11.0059(3)
_cell_length_c 16.5298(6)
_cell_measurement_temperature 173(2)
_cell_volume 2680.51(15)
_diffrn_ambient_temperature 173(2)
_exptl_crystal_density_diffrn 1.381
_cod_original_sg_symbol_H-M 'C 2/c'
_cod_database_code 4062947

loop_
_symmetry_equiv_pos_as_xyz
'x, y, z'
'-x, y, -z+1/2'
'x+1/2, y+1/2, z'
'-x+1/2, y+1/2, -z+1/2'
'-x, -y, -z'
'x, -y, z-1/2'
'-x+1/2, -y+1/2, -z'
'x+1/2, -y+1/2, z-1/2'

loop_
_atom_site_label
_atom_site_type_symbol
_atom_site_fract_x
_atom_site_fract_y
_atom_site_fract_z
_atom_site_U_iso_or_equiv
_atom_site_adp_type
_atom_site_occupancy
_atom_site_symmetry_multiplicity
_atom_site_calc_flag
_atom_site_refinement_flags
_atom_site_disorder_assembly
_atom_site_disorder_group
Ge Ge 0.5000 0.50293(7) 0.7500 0.0335(2) Uani 1 2 d S . .
N N 0.4619(2) 0.6287(3) 0.6682(2) 0.0248(9) Uani 1 1 d . . .
C1 C 0.4800(3) 0.7430(4) 0.7049(3) 0.0237(10) Uani 1 1 d . . .
C2 C 0.4650(3) 0.8679(4) 0.6739(3) 0.0264(12) Uani 1 1 d . . .
C3 C 0.4289(3) 0.9274(5) 0.5963(3) 0.0386(15) Uani 1 1 d . . .
H3 H 0.4050 0.8832 0.5452 0.080 Uiso 1 1 calc R . .
C4 C 0.4281(4) 1.0564(5) 0.5939(4) 0.0523(18) Uani 1 1 d . . .
H4 H 0.4050 1.0960 0.5408 0.080 Uiso 1 1 calc R . .
C5 C 0.4607(3) 1.1235(5) 0.6683(4) 0.0461(16) Uani 1 1 d . . .
H5 H 0.4569 1.2078 0.6650 0.080 Uiso 1 1 calc R . .
C6 C 0.5000 1.0669(7) 0.7500 0.039(2) Uani 1 2 d S . .
C7 C 0.5000 0.9390(6) 0.7500 0.0306(18) Uani 1 2 d S . .
C8 C 0.4260(3) 0.6134(4) 0.5764(3) 0.0269(11) Uani 1 1 d . . .
C9 C 0.3465(3) 0.5477(4) 0.5378(3) 0.0292(11) Uani 1 1 d . . .
C10 C 0.3163(3) 0.5307(4) 0.4477(3) 0.0418(15) Uani 1 1 d . . .
H10 H 0.2636 0.4862 0.4205 0.080 Uiso 1 1 calc R . .
C11 C 0.3624(4) 0.5779(5) 0.3991(3) 0.0476(15) Uani 1 1 d . . .
H11 H 0.3405 0.5665 0.3394 0.080 Uiso 1 1 calc R . .
C12 C 0.4408(4) 0.6422(5) 0.4378(3) 0.0479(14) Uani 1 1 d . . .
H12 H 0.4725 0.6739 0.4047 0.080 Uiso 1 1 calc R . .
C13 C 0.4728(3) 0.6595(5) 0.5269(3) 0.0403(13) Uani 1 1 d . . .
H13 H 0.5262 0.7027 0.5534 0.080 Uiso 1 1 calc R . .
C14 C 0.2930(3) 0.4962(5) 0.5878(2) 0.0312(10) Uani 1 1 d . . .
C15 C 0.2516(3) 0.5703(5) 0.6310(3) 0.0410(14) Uani 1 1 d . . .
H15 H 0.2594 0.6540 0.6311 0.080 Uiso 1 1 calc R . .
C16 C 0.1989(3) 0.5207(6) 0.6737(3) 0.0521(17) Uani 1 1 d . . .
H16 H 0.1686 0.5714 0.6994 0.080 Uiso 1 1 calc R . .
C17 C 0.1909(4) 0.3947(7) 0.6785(4) 0.0592(18) Uani 1 1 d . . .
H17 H 0.1574 0.3611 0.7093 0.080 Uiso 1 1 calc R . .
C18 C 0.2325(4) 0.3220(5) 0.6378(4) 0.0522(16) Uani 1 1 d . . .
H18 H 0.2276 0.2381 0.6410 0.080 Uiso 1 1 calc R . .
C19 C 0.2821(3) 0.3712(4) 0.5916(3) 0.0376(13) Uani 1 1 d . . .
H19 H 0.3086 0.3199 0.5627 0.080 Uiso 1 1 calc R . .

loop_
_atom_site_aniso_label
_atom_site_aniso_U_11
_atom_site_aniso_U_22
_atom_site_aniso_U_33
_atom_site_aniso_U_23
_atom_site_aniso_U_13
_atom_site_aniso_U_12
Ge 0.0526(5) 0.0209(3) 0.0252(3) 0.000 0.0114(3) 0.000
N 0.026(2) 0.027(2) 0.0183(18) -0.0012(14) 0.0039(17) -0.0065(17)
C1 0.022(3) 0.020(2) 0.025(2) -0.0003(17) 0.003(2) -0.0028(18)
C2 0.025(3) 0.019(3) 0.037(3) 0.006(2) 0.014(2) 0.001(2)
C3 0.026(3) 0.036(3) 0.052(3) 0.017(3) 0.011(3) -0.003(2)
C4 0.048(4) 0.041(3) 0.059(4) 0.024(3) 0.009(3) 0.007(3)
C5 0.032(3) 0.027(3) 0.081(5) 0.011(3) 0.023(3) 0.003(3)
C6 0.023(5) 0.033(5) 0.061(6) 0.000 0.013(4) 0.000
C7 0.023(4) 0.017(4) 0.055(5) 0.000 0.017(4) 0.000
C8 0.028(3) 0.021(2) 0.027(2) 0.0029(18) 0.005(2) -0.007(2)
C9 0.029(3) 0.028(2) 0.030(2) -0.0025(19) 0.012(2) 0.003(2)
C10 0.030(3) 0.053(4) 0.035(3) -0.006(2) 0.003(2) -0.003(2)
C11 0.045(4) 0.068(4) 0.023(3) -0.001(3) 0.003(3) -0.005(3)
C12 0.057(4) 0.059(4) 0.031(3) 0.009(3) 0.020(3) -0.004(3)
C13 0.038(3) 0.053(3) 0.029(3) 0.001(2) 0.010(2) -0.012(3)
C14 0.021(2) 0.040(2) 0.029(2) 0.001(3) 0.0041(18) -0.012(3)
C15 0.030(3) 0.045(3) 0.042(3) -0.009(2) 0.006(3) 0.002(3)
C16 0.030(3) 0.081(6) 0.050(3) -0.003(3) 0.020(3) 0.004(3)
C17 0.027(4) 0.089(5) 0.053(4) 0.022(4) 0.004(3) -0.012(3)
C18 0.045(4) 0.048(4) 0.054(4) 0.010(3) 0.005(3) -0.016(3)
C19 0.028(3) 0.037(3) 0.045(3) -0.002(2) 0.008(3) -0.004(2)

loop_
_geom_bond_atom_site_label_1
_geom_bond_atom_site_label_2
_geom_bond_distance
_geom_bond_site_symmetry_2
_geom_bond_publ_flag
Ge N 1.878(3) . ?
Ge N 1.878(3) 2_656 ?
N C1 1.382(5) . ?
N C8 1.427(5) . ?
C1 C1 1.395(8) 2_656 ?
C1 C2 1.457(6) . ?
C2 C3 1.370(6) . ?
C2 C7 1.416(5) . ?
C3 C4 1.421(6) . ?
C4 C5 1.368(7) . ?
C5 C6 1.414(6) . ?
C6 C7 1.408(8) . ?
C6 C5 1.414(6) 2_656 ?
C7 C2 1.416(5) 2_656 ?
C8 C13 1.380(6) . ?
C8 C9 1.390(6) . ?
C9 C10 1.406(6) . ?
C9 C14 1.486(6) . ?
C10 C11 1.364(7) . ?
C11 C12 1.369(7) . ?
C12 C13 1.389(6) . ?
C14 C19 1.391(7) . ?
C14 C15 1.391(7) . ?
C15 C16 1.379(7) . ?
C16 C17 1.397(9) . ?
C17 C18 1.356(8) . ?
C18 C19 1.383(7) . ?
